data_4111960
loop_
_publ_author_name
'Anna Kornienko'
'Santanu Banerjee'
'G. Ajith Kumar'
'Richard E. Riman'
'Thomas J. Emge'
'John G. Brennan'

_publ_section_title
;
 Heterometallic Chalcogenido Clusters Containing Lanthanides and Main
 Group Metals: Emissive Precursors to Ternary Solid-State Compounds
;
_journal_name_full 'Journal of the American Chemical Society'
_journal_page_first 14008
_journal_page_last 14014
_journal_paper_doi 10.1021/ja0534708
_journal_volume 127
_journal_year 2005
_chemical_formula_sum 'C64 H60 Hg2 N8 Se10.08 Yb4'
_chemical_formula_weight 2830.46
_space_group_IT_number 14
_symmetry_cell_setting monoclinic
_symmetry_space_group_name_Hall '-P 2ybc'
_symmetry_space_group_name_H-M 'P 1 21/c 1'
_atom_sites_solution_hydrogens geom
_atom_sites_solution_primary direct
_atom_sites_solution_secondary difmap
_audit_creation_method SHELXL-97
_cell_angle_alpha 90.00
_cell_angle_beta 111.849(1)
_cell_angle_gamma 90.00
_cell_formula_units_Z 2
_cell_length_a 12.9070(6)
_cell_length_b 17.5001(8)
_cell_length_c 16.9594(8)
_cell_measurement_reflns_used 9468
_cell_measurement_temperature 100(2)
_cell_measurement_theta_max 30.31
_cell_measurement_theta_min 2.33
_cell_volume 3555.5(3)
_computing_cell_refinement 'Bruker SAINT'
_computing_data_collection 'Bruker SMART'
_computing_data_reduction 'Bruker SAINT'
_computing_molecular_graphics 'Bruker SHELXTL'
_computing_publication_material 'Bruker SHELXTL'
_computing_structure_refinement 'SHELXL-97 (Sheldrick, 1997)'
_computing_structure_solution 'SHELXS-97 (Sheldrick, 1990)'
_diffrn_ambient_temperature 100(2)
_diffrn_measured_fraction_theta_full 1.000
_diffrn_measured_fraction_theta_max 1.000
_diffrn_measurement_device_type 'CCD diffractometer'
_diffrn_measurement_method 'omege and phi scans'
_diffrn_radiation_monochromator graphite
_diffrn_radiation_source 'fine-focus sealed tube'
_diffrn_radiation_type MoK\a
_diffrn_radiation_wavelength 0.71073
_diffrn_reflns_av_R_equivalents 0.0731
_diffrn_reflns_av_sigmaI/netI 0.0658
_diffrn_reflns_limit_h_max 17
_diffrn_reflns_limit_h_min -17
_diffrn_reflns_limit_k_max 23
_diffrn_reflns_limit_k_min -23
_diffrn_reflns_limit_l_max 22
_diffrn_reflns_limit_l_min -22
_diffrn_reflns_number 35967
_diffrn_reflns_theta_full 28.28
_diffrn_reflns_theta_max 28.28
_diffrn_reflns_theta_min 1.74
_diffrn_standards_decay_% 0
_diffrn_standards_interval_time 0
_diffrn_standards_number 0
_exptl_absorpt_coefficient_mu 14.713
_exptl_absorpt_correction_T_max 0.9999
_exptl_absorpt_correction_T_min 0.780
_exptl_absorpt_correction_type multi-scan
_exptl_absorpt_process_details 'Bruker SAINT (SADABS)'
_exptl_crystal_colour orange
_exptl_crystal_density_diffrn 2.644
_exptl_crystal_description needle
_exptl_crystal_F_000 2565
_exptl_crystal_size_max 0.40
_exptl_crystal_size_mid 0.08
_exptl_crystal_size_min 0.07
_refine_diff_density_max 2.553
_refine_diff_density_min -1.404
_refine_diff_density_rms 0.248
_refine_ls_extinction_coef 0.00003(3)
_refine_ls_extinction_expression Fc^*^=kFc[1+0.001xFc^2^\l^3^/sin(2\q)]^-1/4^
_refine_ls_extinction_method SHELXL
_refine_ls_goodness_of_fit_ref 1.009
_refine_ls_hydrogen_treatment mixed
_refine_ls_matrix_type full
_refine_ls_number_parameters 413
_refine_ls_number_reflns 8822
_refine_ls_number_restraints 5
_refine_ls_restrained_S_all 1.009
_refine_ls_R_factor_all 0.0664
_refine_ls_R_factor_gt 0.0415
_refine_ls_shift/su_max 0.002
_refine_ls_shift/su_mean 0.000
_refine_ls_structure_factor_coef Fsqd
_refine_ls_weighting_details 'calc w=1/[\s^2^(Fo^2^)+(0.0390P)^2^+0.0000P] where P=(Fo^2^+2Fc^2^)/3'
_refine_ls_weighting_scheme calc
_refine_ls_wR_factor_gt 0.0843
_refine_ls_wR_factor_ref 0.0924
_reflns_number_gt 6548
_reflns_number_total 8822
_reflns_threshold_expression >2sigma(I)
_cod_data_source_file ja0534708si20050526_052750.cif
_cod_data_source_block yb4hg2se6m
_cod_database_code 4111960

loop_
_symmetry_equiv_pos_as_xyz
'x, y, z'
'-x, y+1/2, -z+1/2'
'-x, -y, -z'
'x, -y-1/2, z-1/2'

loop_
_atom_site_label
_atom_site_type_symbol
_atom_site_fract_x
_atom_site_fract_y
_atom_site_fract_z
_atom_site_U_iso_or_equiv
_atom_site_adp_type
_atom_site_occupancy
_atom_site_symmetry_multiplicity
_atom_site_calc_flag
_atom_site_refinement_flags
_atom_site_disorder_assembly
_atom_site_disorder_group
Hg1 Hg 0.44370(3) 0.820379(17) -0.02168(2) 0.02336(9) Uani 1 1 d . . .
Yb1 Yb 0.39769(3) 1.010787(19) 0.05850(2) 0.01797(9) Uani 1 1 d . . .
Yb2 Yb 0.28284(3) 0.937545(19) -0.17863(2) 0.01941(9) Uani 1 1 d . . .
Se1 Se 0.25548(6) 0.89516(4) -0.03217(5) 0.02097(18) Uani 1 1 d . A .
Se2 Se 0.59850(6) 0.93306(4) 0.09439(5) 0.01816(16) Uani 1 1 d . . .
Se3 Se 0.48571(6) 0.86312(4) -0.15168(5) 0.02031(17) Uani 1 1 d . . .
N1 N 0.3920(5) 0.9599(4) 0.1921(4) 0.0195(14) Uani 1 1 d . . .
C1 C 0.3996(7) 0.8853(5) 0.2057(6) 0.0269(19) Uani 1 1 d . . .
H1 H 0.3994 0.8524 0.1611 0.032 Uiso 1 1 calc R . .
C2 C 0.4077(8) 0.8533(5) 0.2824(7) 0.039(2) Uani 1 1 d . . .
H2 H 0.4114 0.7994 0.2893 0.047 Uiso 1 1 calc R . .
C3 C 0.4106(8) 0.8997(6) 0.3483(6) 0.037(2) Uani 1 1 d . . .
H3 H 0.4180 0.8788 0.4018 0.044 Uiso 1 1 calc R . .
C4 C 0.4023(8) 0.9780(6) 0.3346(6) 0.038(2) Uani 1 1 d . . .
H4 H 0.4023 1.0124 0.3780 0.046 Uiso 1 1 calc R . .
C5 C 0.3940(7) 1.0042(5) 0.2556(6) 0.032(2) Uani 1 1 d . . .
H5 H 0.3893 1.0578 0.2463 0.039 Uiso 1 1 calc R . .
N2 N 0.2304(5) 1.0787(4) 0.0496(4) 0.0225(15) Uani 1 1 d . . .
C6 C 0.1504(6) 1.0447(5) 0.0702(6) 0.031(2) Uani 1 1 d . . .
H6 H 0.1642 0.9948 0.0938 0.037 Uiso 1 1 calc R . .
C7 C 0.0494(7) 1.0785(6) 0.0589(6) 0.036(2) Uani 1 1 d . . .
H7 H -0.0035 1.0527 0.0761 0.043 Uiso 1 1 calc R . .
C8 C 0.0262(7) 1.1484(5) 0.0234(6) 0.034(2) Uani 1 1 d . . .
H8 H -0.0437 1.1720 0.0141 0.041 Uiso 1 1 calc R . .
C9 C 0.1057(7) 1.1854(6) 0.0008(6) 0.036(2) Uani 1 1 d . . .
H9 H 0.0914 1.2347 -0.0243 0.043 Uiso 1 1 calc R . .
C10 C 0.2071(7) 1.1490(5) 0.0156(6) 0.032(2) Uani 1 1 d . . .
H10 H 0.2621 1.1750 0.0010 0.038 Uiso 1 1 calc R . .
N3 N 0.1064(5) 1.0131(4) -0.2148(4) 0.0231(15) Uani 1 1 d . A .
C11 C 0.1020(7) 1.0865(5) -0.1980(6) 0.032(2) Uani 1 1 d . . .
H11 H 0.1699 1.1145 -0.1785 0.038 Uiso 1 1 calc R A .
C12 C 0.0034(7) 1.1258(5) -0.2070(6) 0.039(2) Uani 1 1 d . A .
H12 H 0.0047 1.1787 -0.1938 0.046 Uiso 1 1 calc R . .
C13 C -0.0946(8) 1.0857(6) -0.2355(7) 0.040(2) Uani 1 1 d . . .
H13 H -0.1630 1.1100 -0.2415 0.048 Uiso 1 1 calc R A .
C14 C -0.0925(8) 1.0096(6) -0.2553(7) 0.041(3) Uani 1 1 d . A .
H14 H -0.1598 0.9810 -0.2765 0.049 Uiso 1 1 calc R . .
C15 C 0.0074(7) 0.9756(5) -0.2442(6) 0.033(2) Uani 1 1 d . . .
H15 H 0.0074 0.9229 -0.2578 0.039 Uiso 1 1 calc R A .
N4 N 0.2936(5) 0.9960(4) -0.3063(5) 0.0278(17) Uani 1 1 d . A .
C16 C 0.2768(8) 1.0690(5) -0.3265(6) 0.036(2) Uani 1 1 d . . .
H16 H 0.2652 1.1034 -0.2872 0.043 Uiso 1 1 calc R A .
C17 C 0.2758(10) 1.0967(6) -0.4022(7) 0.051(3) Uani 1 1 d . A .
H17 H 0.2647 1.1497 -0.4141 0.062 Uiso 1 1 calc R . .
C18 C 0.2906(9) 1.0484(6) -0.4612(7) 0.048(3) Uani 1 1 d . . .
H18 H 0.2854 1.0666 -0.5153 0.058 Uiso 1 1 calc R A .
C19 C 0.3128(8) 0.9735(5) -0.4393(6) 0.039(2) Uani 1 1 d . A .
H19 H 0.3266 0.9386 -0.4772 0.046 Uiso 1 1 calc R . .
C20 C 0.3150(7) 0.9492(5) -0.3612(6) 0.0275(19) Uani 1 1 d . . .
H20 H 0.3323 0.8972 -0.3457 0.033 Uiso 1 1 calc R A .
Se4 Se 0.16023(7) 0.81032(5) -0.26674(8) 0.0275(3) Uani 0.961(3) 1 d P A 1
C21 C 0.1213(7) 0.8299(5) -0.3860(6) 0.029(2) Uani 0.961(3) 1 d P A 1
C22 C 0.0445(8) 0.8857(6) -0.4296(7) 0.036(2) Uani 0.961(3) 1 d P A 1
H22 H 0.0099 0.9154 -0.3995 0.043 Uiso 0.961(3) 1 calc PR A 1
C23 C 0.0172(12) 0.8992(9) -0.5143(9) 0.052(4) Uani 0.961(3) 1 d P A 1
H23 H -0.0375 0.9365 -0.5425 0.063 Uiso 0.961(3) 1 calc PR A 1
C24 C 0.0693(12) 0.8586(7) -0.5591(9) 0.062(4) Uani 0.961(3) 1 d P A 1
H24 H 0.0513 0.8685 -0.6178 0.075 Uiso 0.961(3) 1 calc PR A 1
C25 C 0.1472(11) 0.8039(7) -0.5186(9) 0.053(4) Uani 0.961(3) 1 d P A 1
H25 H 0.1831 0.7758 -0.5491 0.063 Uiso 0.961(3) 1 calc PR A 1
C26 C 0.1732(9) 0.7900(6) -0.4324(8) 0.041(3) Uani 0.961(3) 1 d P A 1
H26 H 0.2276 0.7524 -0.4046 0.049 Uiso 0.961(3) 1 calc PR A 1
Se4B Se 0.1712(16) 0.7968(12) -0.2206(17) 0.013(5) Uiso 0.039(3) 1 d P A 2
Se6B Se 0.2207(19) 0.7560(14) -0.3333(15) 0.031(7) Uiso 0.039(3) 1 d PD A 2
C21B C 0.146(10) 0.804(7) -0.427(12) 0.050 Uiso 0.039(3) 1 d PGD A 2
C22B C 0.065(19) 0.857(13) -0.430(15) 0.050 Uiso 0.039(3) 1 d PGD A 2
H22B H 0.0501 0.8672 -0.3798 0.060 Uiso 0.039(3) 1 calc PR A 2
C23B C 0.01(2) 0.895(16) -0.505(17) 0.050 Uiso 0.039(3) 1 d PGD A 2
H23B H -0.0500 0.9317 -0.5061 0.060 Uiso 0.039(3) 1 calc PR A 2
C24B C 0.027(18) 0.881(13) -0.578(15) 0.050 Uiso 0.039(3) 1 d PGD A 2
H24B H -0.0135 0.9069 -0.6289 0.060 Uiso 0.039(3) 1 calc PR A 2
C25B C 0.108(19) 0.828(14) -0.575(12) 0.050 Uiso 0.039(3) 1 d PGD A 2
H25B H 0.1232 0.8176 -0.6252 0.060 Uiso 0.039(3) 1 calc PR A 2
C26B C 0.168(16) 0.789(12) -0.500(11) 0.050 Uiso 0.039(3) 1 d PGD A 2
H26B H 0.2233 0.7531 -0.4989 0.060 Uiso 0.039(3) 1 calc PR A 2
Se5 Se 0.47009(8) 0.70664(5) 0.07471(6) 0.0343(2) Uani 1 1 d . . .
C27 C 0.6266(7) 0.7120(4) 0.1410(6) 0.0252(19) Uani 1 1 d . . .
C28 C 0.7088(8) 0.6986(5) 0.1072(6) 0.036(2) Uani 1 1 d . . .
H28 H 0.6872 0.6909 0.0478 0.044 Uiso 1 1 calc R . .
C29 C 0.8195(9) 0.6964(6) 0.1580(8) 0.048(3) Uani 1 1 d . . .
H29 H 0.8735 0.6850 0.1340 0.058 Uiso 1 1 calc R . .
C30 C 0.8524(8) 0.7105(5) 0.2424(7) 0.042(3) Uani 1 1 d . . .
H30 H 0.9295 0.7107 0.2772 0.050 Uiso 1 1 calc R . .
C31 C 0.7737(8) 0.7246(6) 0.2777(7) 0.043(3) Uani 1 1 d . . .
H31 H 0.7965 0.7334 0.3371 0.051 Uiso 1 1 calc R . .
C32 C 0.6616(7) 0.7259(5) 0.2268(6) 0.033(2) Uani 1 1 d . . .
H32 H 0.6080 0.7365 0.2514 0.040 Uiso 1 1 calc R . .

loop_
_atom_site_aniso_label
_atom_site_aniso_U_11
_atom_site_aniso_U_22
_atom_site_aniso_U_33
_atom_site_aniso_U_23
_atom_site_aniso_U_13
_atom_site_aniso_U_12
Hg1 0.01908(15) 0.01640(15) 0.0350(2) 0.00208(14) 0.01049(14) -0.00053(12)
Yb1 0.01161(15) 0.01480(16) 0.0288(2) 0.00021(14) 0.00898(14) -0.00027(12)
Yb2 0.01276(15) 0.01582(17) 0.0293(2) -0.00138(15) 0.00735(14) -0.00123(13)
Se1 0.0133(3) 0.0186(4) 0.0324(5) -0.0011(3) 0.0102(3) -0.0032(3)
Se2 0.0129(3) 0.0140(4) 0.0275(4) 0.0003(3) 0.0075(3) -0.0006(3)
Se3 0.0147(4) 0.0152(4) 0.0322(5) -0.0023(3) 0.0101(3) -0.0010(3)
N1 0.010(3) 0.020(3) 0.029(4) 0.000(3) 0.009(3) -0.002(3)
C1 0.026(4) 0.022(4) 0.036(5) 0.000(4) 0.014(4) -0.001(3)
C2 0.036(5) 0.029(5) 0.058(7) 0.019(5) 0.024(5) 0.008(4)
C3 0.037(5) 0.042(6) 0.035(6) 0.011(5) 0.019(5) 0.000(5)
C4 0.035(5) 0.042(6) 0.036(6) 0.000(5) 0.012(5) 0.003(5)
C5 0.036(5) 0.035(5) 0.031(5) -0.001(4) 0.019(4) -0.002(4)
N2 0.017(3) 0.021(4) 0.028(4) -0.002(3) 0.006(3) 0.000(3)
C6 0.013(4) 0.031(5) 0.050(6) -0.006(4) 0.013(4) -0.006(3)
C7 0.024(4) 0.046(6) 0.045(6) -0.017(5) 0.021(4) -0.004(4)
C8 0.012(4) 0.038(5) 0.047(6) -0.015(5) 0.004(4) 0.008(4)
C9 0.030(5) 0.037(5) 0.030(5) -0.006(4) -0.001(4) 0.012(4)
C10 0.025(4) 0.034(5) 0.037(6) -0.005(4) 0.014(4) -0.002(4)
N3 0.015(3) 0.025(4) 0.031(4) 0.002(3) 0.011(3) 0.005(3)
C11 0.015(4) 0.035(5) 0.035(5) -0.010(4) -0.002(4) 0.000(4)
C12 0.029(5) 0.031(5) 0.048(6) -0.008(5) 0.004(4) 0.018(4)
C13 0.024(5) 0.044(6) 0.051(7) 0.001(5) 0.015(5) 0.007(4)
C14 0.025(5) 0.043(6) 0.057(7) -0.010(5) 0.017(5) -0.006(4)
C15 0.025(4) 0.024(5) 0.053(6) -0.005(4) 0.019(4) -0.001(4)
N4 0.011(3) 0.026(4) 0.041(5) -0.001(3) 0.004(3) -0.002(3)
C16 0.048(6) 0.025(5) 0.040(6) 0.004(4) 0.022(5) 0.011(4)
C17 0.088(9) 0.030(6) 0.050(7) 0.020(5) 0.042(7) 0.026(6)
C18 0.066(7) 0.042(6) 0.049(7) 0.019(5) 0.037(6) 0.024(6)
C19 0.039(5) 0.032(5) 0.045(6) 0.006(5) 0.016(5) 0.016(4)
C20 0.026(4) 0.020(4) 0.035(5) -0.002(4) 0.010(4) -0.001(3)
Se4 0.0193(4) 0.0196(5) 0.0387(8) -0.0034(4) 0.0053(4) -0.0048(3)
C21 0.022(4) 0.022(5) 0.039(6) -0.012(4) 0.006(4) -0.012(4)
C22 0.029(5) 0.028(6) 0.047(7) -0.006(5) 0.008(5) 0.001(4)
C23 0.043(7) 0.047(7) 0.052(9) 0.001(6) 0.000(6) 0.000(6)
C24 0.082(10) 0.040(7) 0.053(9) 0.005(6) 0.011(8) -0.009(7)
C25 0.054(7) 0.031(6) 0.074(10) -0.017(6) 0.026(7) -0.002(5)
C26 0.038(6) 0.033(6) 0.048(7) -0.008(5) 0.012(5) 0.002(5)
Se5 0.0336(5) 0.0229(4) 0.0420(6) 0.0070(4) 0.0091(4) -0.0087(4)
C27 0.025(4) 0.015(4) 0.040(5) 0.006(4) 0.017(4) 0.006(3)
C28 0.048(6) 0.034(5) 0.032(5) -0.001(4) 0.021(5) 0.011(5)
C29 0.037(6) 0.045(6) 0.077(9) 0.011(6) 0.039(6) 0.017(5)
C30 0.028(5) 0.031(5) 0.064(8) 0.019(5) 0.013(5) 0.011(4)
C31 0.038(6) 0.043(6) 0.043(6) 0.005(5) 0.009(5) 0.012(5)
C32 0.029(5) 0.030(5) 0.042(6) 0.006(4) 0.017(4) 0.008(4)

loop_
_atom_type_symbol
_atom_type_description
_atom_type_scat_dispersion_real
_atom_type_scat_dispersion_imag
_atom_type_scat_source
C C 0.0033 0.0016 'International Tables Vol C Tables 4.2.6.8 and 6.1.1.4'
H H 0.0000 0.0000 'International Tables Vol C Tables 4.2.6.8 and 6.1.1.4'
N N 0.0061 0.0033 'International Tables Vol C Tables 4.2.6.8 and 6.1.1.4'
Se Se -0.0929 2.2259 'International Tables Vol C Tables 4.2.6.8 and 6.1.1.4'
Yb Yb -0.3850 5.5486 'International Tables Vol C Tables 4.2.6.8 and 6.1.1.4'
Hg Hg -2.3894 9.2266 'International Tables Vol C Tables 4.2.6.8 and 6.1.1.4'

loop_
_geom_angle_atom_site_label_1
_geom_angle_atom_site_label_2
_geom_angle_atom_site_label_3
_geom_angle
_geom_angle_site_symmetry_1
_geom_angle_site_symmetry_3
Se5 Hg1 Se3 140.05(3) . .
Se5 Hg1 Se1 109.05(3) . .
Se3 Hg1 Se1 105.88(3) . .
Se5 Hg1 Se2 101.51(3) . .
Se3 Hg1 Se2 94.05(2) . .
Se1 Hg1 Se2 95.08(2) . .
Se5 Hg1 Yb1 140.84(2) . 3_675
Se3 Hg1 Yb1 47.931(19) . 3_675
Se1 Hg1 Yb1 98.012(19) . 3_675
Se2 Hg1 Yb1 47.004(17) . 3_675
N2 Yb1 N1 84.5(2) . .
N2 Yb1 Se1 86.16(16) . .
N1 Yb1 Se1 90.33(15) . .
N2 Yb1 Se2 171.61(16) . .
N1 Yb1 Se2 88.06(14) . .
Se1 Yb1 Se2 97.73(2) . .
N2 Yb1 Se2 95.33(16) . 3_675
N1 Yb1 Se2 179.10(15) . 3_675
Se1 Yb1 Se2 88.78(3) . 3_675
Se2 Yb1 Se2 92.19(2) . 3_675
N2 Yb1 Se3 85.86(16) . 3_675
N1 Yb1 Se3 87.70(15) . 3_675
Se1 Yb1 Se3 171.93(2) . 3_675
Se2 Yb1 Se3 90.03(2) . 3_675
Se2 Yb1 Se3 93.16(2) 3_675 3_675
N2 Yb1 Hg1 97.54(16) . 3_675
N1 Yb1 Hg1 129.74(15) . 3_675
Se1 Yb1 Hg1 139.91(2) . 3_675
Se2 Yb1 Hg1 84.299(18) . 3_675
Se2 Yb1 Hg1 51.148(17) 3_675 3_675
Se3 Yb1 Hg1 42.875(18) 3_675 3_675
N2 Yb1 Yb1 141.24(16) . 3_675
N1 Yb1 Yb1 134.19(14) . 3_675
Se1 Yb1 Yb1 94.67(2) . 3_675
Se2 Yb1 Yb1 46.138(18) . 3_675
Se2 Yb1 Yb1 46.055(17) 3_675 3_675
Se3 Yb1 Yb1 92.305(19) 3_675 3_675
Hg1 Yb1 Yb1 58.386(10) 3_675 3_675
N2 Yb1 Yb2 130.78(16) . 3_675
N1 Yb1 Yb2 89.50(14) . 3_675
Se1 Yb1 Yb2 142.808(19) . 3_675
Se2 Yb1 Yb2 45.098(17) . 3_675
Se2 Yb1 Yb2 91.290(18) 3_675 3_675
Se3 Yb1 Yb2 45.044(16) 3_675 3_675
Hg1 Yb1 Yb2 51.860(8) 3_675 3_675
Yb1 Yb1 Yb2 60.504(10) 3_675 3_675
N4 Yb2 N3 84.8(2) . .
N4 Yb2 Se1 170.31(17) . .
N3 Yb2 Se1 87.28(16) . .
N4 Yb2 Se3 88.92(16) . .
N3 Yb2 Se3 173.51(16) . .
Se1 Yb2 Se3 98.86(3) . .
N4 Yb2 Se2 85.03(16) . 3_675
N3 Yb2 Se2 88.45(16) . 3_675
Se1 Yb2 Se2 89.26(3) . 3_675
Se3 Yb2 Se2 89.55(2) . 3_675
N4 Yb2 Se4B 109.6(6) . .
N3 Yb2 Se4B 93.8(4) . .
Se1 Yb2 Se4B 76.4(5) . .
Se3 Yb2 Se4B 89.7(4) . .
Se2 Yb2 Se4B 165.4(6) 3_675 .
N4 Yb2 Se4 93.82(16) . .
N3 Yb2 Se4 90.41(16) . .
Se1 Yb2 Se4 91.74(3) . .
Se3 Yb2 Se4 91.46(3) . .
Se2 Yb2 Se4 178.45(3) 3_675 .
Se4B Yb2 Se4 15.9(5) . .
N4 Yb2 Yb1 88.21(15) . 3_675
N3 Yb2 Yb1 133.05(16) . 3_675
Se1 Yb2 Yb1 93.223(19) . 3_675
Se3 Yb2 Yb1 45.007(17) . 3_675
Se2 Yb2 Yb1 44.656(16) 3_675 3_675
Se4B Yb2 Yb1 131.9(4) . 3_675
Se4 Yb2 Yb1 136.42(2) . 3_675
Hg1 Se1 Yb2 77.00(2) . .
Hg1 Se1 Yb1 85.63(2) . .
Yb2 Se1 Yb1 91.32(2) . .
Yb1 Se2 Yb1 87.81(2) . 3_675
Yb1 Se2 Yb2 90.25(2) . 3_675
Yb1 Se2 Yb2 89.65(2) 3_675 3_675
Yb1 Se2 Hg1 80.66(2) . .
Yb1 Se2 Hg1 81.85(2) 3_675 .
Yb2 Se2 Hg1 167.74(3) 3_675 .
Hg1 Se3 Yb1 89.19(3) . 3_675
Hg1 Se3 Yb2 78.04(2) . .
Yb1 Se3 Yb2 89.95(2) 3_675 .
C5 N1 C1 117.3(8) . .
C5 N1 Yb1 122.7(6) . .
C1 N1 Yb1 119.5(6) . .
N1 C1 C2 122.6(9) . .
C3 C2 C1 119.8(9) . .
C2 C3 C4 118.1(9) . .
C5 C4 C3 117.6(9) . .
N1 C5 C4 124.5(9) . .
C10 N2 C6 116.4(7) . .
C10 N2 Yb1 121.9(5) . .
C6 N2 Yb1 121.3(6) . .
N2 C6 C7 123.5(9) . .
C8 C7 C6 119.5(9) . .
C7 C8 C9 119.0(8) . .
C8 C9 C10 118.8(9) . .
N2 C10 C9 122.8(9) . .
C11 N3 C15 116.1(7) . .
C11 N3 Yb2 124.7(5) . .
C15 N3 Yb2 118.8(5) . .
N3 C11 C12 124.3(8) . .
C13 C12 C11 117.9(9) . .
C12 C13 C14 118.9(9) . .
C15 C14 C13 119.4(9) . .
N3 C15 C14 123.4(8) . .
C16 N4 C20 117.8(8) . .
C16 N4 Yb2 125.3(6) . .
C20 N4 Yb2 117.0(6) . .
N4 C16 C17 122.0(9) . .
C16 C17 C18 120.6(9) . .
C19 C18 C17 117.7(10) . .
C18 C19 C20 119.0(9) . .
N4 C20 C19 122.7(8) . .
C21 Se4 Yb2 107.0(3) . .
C22 C21 C26 116.5(10) . .
C22 C21 Se4 122.7(8) . .
C26 C21 Se4 120.7(8) . .
C23 C22 C21 122.3(11) . .
C22 C23 C24 120.0(12) . .
C25 C24 C23 119.9(12) . .
C24 C25 C26 119.5(12) . .
C25 C26 C21 121.7(11) . .
Se6B Se4B Yb2 101.8(10) . .
C21B Se6B Se4B 112(3) . .
C22B C21B C26B 120.0 . .
C22B C21B Se6B 120.0(4) . .
C26B C21B Se6B 120.0(4) . .
C23B C22B C21B 120.0 . .
C24B C23B C22B 120.00(6) . .
C23B C24B C25B 120.0 . .
C26B C25B C24B 120.00(6) . .
C25B C26B C21B 120.00(9) . .
C27 Se5 Hg1 101.6(2) . .
C32 C27 C28 117.5(8) . .
C32 C27 Se5 119.3(6) . .
C28 C27 Se5 123.1(7) . .
C29 C28 C27 121.4(9) . .
C30 C29 C28 120.2(9) . .
C29 C30 C31 119.9(10) . .
C30 C31 C32 120.0(10) . .
C27 C32 C31 120.9(9) . .

loop_
_geom_bond_atom_site_label_1
_geom_bond_atom_site_label_2
_geom_bond_distance
_geom_bond_site_symmetry_2
Hg1 Se5 2.5170(10) .
Hg1 Se3 2.5698(9) .
Hg1 Se1 2.7063(8) .
Hg1 Se2 2.9711(8) .
Hg1 Yb1 3.7765(5) 3_675
Yb1 N2 2.420(6) .
Yb1 N1 2.461(7) .
Yb1 Se1 2.7798(8) .
Yb1 Se2 2.7865(8) .
Yb1 Se2 2.7904(9) 3_675
Yb1 Se3 2.8037(8) 3_675
Yb1 Hg1 3.7764(5) 3_675
Yb1 Yb1 3.8672(7) 3_675
Yb1 Yb2 3.9646(5) 3_675
Yb2 N4 2.444(8) .
Yb2 N3 2.504(6) .
Yb2 Se1 2.7380(9) .
Yb2 Se3 2.8055(8) .
Yb2 Se2 2.8082(8) 3_675
Yb2 Se4B 2.81(2) .
Yb2 Se4 2.8168(9) .
Yb2 Yb1 3.9645(5) 3_675
Se2 Yb1 2.7903(9) 3_675
Se2 Yb2 2.8082(8) 3_675
Se3 Yb1 2.8037(8) 3_675
N1 C5 1.320(11) .
N1 C1 1.322(10) .
C1 C2 1.382(13) .
C2 C3 1.371(14) .
C3 C4 1.388(13) .
C4 C5 1.382(13) .
N2 C10 1.345(11) .
N2 C6 1.346(10) .
C6 C7 1.379(11) .
C7 C8 1.347(13) .
C8 C9 1.383(13) .
C9 C10 1.391(12) .
N3 C11 1.322(11) .
N3 C15 1.356(10) .
C11 C12 1.403(11) .
C12 C13 1.369(13) .
C13 C14 1.376(13) .
C14 C15 1.368(12) .
N4 C16 1.320(11) .
N4 C20 1.344(11) .
C16 C17 1.367(13) .
C17 C18 1.377(14) .
C18 C19 1.362(13) .
C19 C20 1.383(13) .
Se4 C21 1.924(10) .
C21 C22 1.392(13) .
C21 C26 1.396(13) .
C22 C23 1.366(16) .
C23 C24 1.384(19) .
C24 C25 1.372(17) .
C25 C26 1.394(17) .
Se4B Se6B 2.34(3) .
Se6B C21B 1.7(2) .
C21B C22B 1.3900 .
C21B C26B 1.3900 .
C22B C23B 1.3900 .
C23B C24B 1.3900 .
C24B C25B 1.3900 .
C25B C26B 1.3900 .
Se5 C27 1.914(8) .
C27 C32 1.375(12) .
C27 C28 1.401(12) .
C28 C29 1.366(14) .
C29 C30 1.356(15) .
C30 C31 1.380(14) .
C31 C32 1.381(12) .

loop_
_geom_torsion_atom_site_label_1
_geom_torsion_atom_site_label_2
_geom_torsion_atom_site_label_3
_geom_torsion_atom_site_label_4
_geom_torsion
_geom_torsion_site_symmetry_1
_geom_torsion_site_symmetry_4
Se5 Hg1 Se1 Yb2 -156.53(3) . .
Se3 Hg1 Se1 Yb2 3.76(3) . .
Se2 Hg1 Se1 Yb2 99.44(2) . .
Yb1 Hg1 Se1 Yb2 52.194(18) 3_675 .
Se5 Hg1 Se1 Yb1 111.10(3) . .
Se3 Hg1 Se1 Yb1 -88.62(3) . .
Se2 Hg1 Se1 Yb1 7.07(2) . .
Yb1 Hg1 Se1 Yb1 -40.18(2) 3_675 .
N4 Yb2 Se1 Hg1 -146.5(9) . .
N3 Yb2 Se1 Hg1 178.73(16) . .
Se3 Yb2 Se1 Hg1 -3.35(2) . .
Se2 Yb2 Se1 Hg1 -92.78(2) 3_675 .
Se4B Yb2 Se1 Hg1 84.1(4) . .
Se4 Yb2 Se1 Hg1 88.40(2) . .
Yb1 Yb2 Se1 Hg1 -48.284(17) 3_675 .
N4 Yb2 Se1 Yb1 -61.3(9) . .
N3 Yb2 Se1 Yb1 -96.06(16) . .
Se3 Yb2 Se1 Yb1 81.86(3) . .
Se2 Yb2 Se1 Yb1 -7.57(2) 3_675 .
Se4B Yb2 Se1 Yb1 169.3(4) . .
Se4 Yb2 Se1 Yb1 173.61(3) . .
Yb1 Yb2 Se1 Yb1 36.93(2) 3_675 .
N2 Yb1 Se1 Hg1 179.90(17) . .
N1 Yb1 Se1 Hg1 -95.66(14) . .
Se2 Yb1 Se1 Hg1 -7.58(3) . .
Se2 Yb1 Se1 Hg1 84.47(2) 3_675 .
Se3 Yb1 Se1 Hg1 -171.50(19) 3_675 .
Hg1 Yb1 Se1 Hg1 82.74(3) 3_675 .
Yb1 Yb1 Se1 Hg1 38.75(2) 3_675 .
Yb2 Yb1 Se1 Hg1 -6.05(4) 3_675 .
N2 Yb1 Se1 Yb2 103.04(17) . .
N1 Yb1 Se1 Yb2 -172.51(14) . .
Se2 Yb1 Se1 Yb2 -84.43(3) . .
Se2 Yb1 Se1 Yb2 7.62(2) 3_675 .
Se3 Yb1 Se1 Yb2 111.7(2) 3_675 .
Hg1 Yb1 Se1 Yb2 5.89(4) 3_675 .
Yb1 Yb1 Se1 Yb2 -38.10(2) 3_675 .
Yb2 Yb1 Se1 Yb2 -82.90(4) 3_675 .
N2 Yb1 Se2 Yb1 -153.7(11) . 3_675
N1 Yb1 Se2 Yb1 179.14(15) . 3_675
Se1 Yb1 Se2 Yb1 89.06(3) . 3_675
Se2 Yb1 Se2 Yb1 0.0 3_675 3_675
Se3 Yb1 Se2 Yb1 -93.17(2) 3_675 3_675
Hg1 Yb1 Se2 Yb1 -50.603(16) 3_675 3_675
Yb2 Yb1 Se2 Yb1 -89.64(2) 3_675 3_675
N2 Yb1 Se2 Yb2 -64.1(11) . 3_675
N1 Yb1 Se2 Yb2 -91.23(15) . 3_675
Se1 Yb1 Se2 Yb2 178.70(2) . 3_675
Se2 Yb1 Se2 Yb2 89.64(2) 3_675 3_675
Se3 Yb1 Se2 Yb2 -3.53(3) 3_675 3_675
Hg1 Yb1 Se2 Yb2 39.035(18) 3_675 3_675
Yb1 Yb1 Se2 Yb2 89.64(2) 3_675 3_675
N2 Yb1 Se2 Hg1 124.2(11) . .
N1 Yb1 Se2 Hg1 97.04(15) . .
Se1 Yb1 Se2 Hg1 6.97(2) . .
Se2 Yb1 Se2 Hg1 -82.10(2) 3_675 .
Se3 Yb1 Se2 Hg1 -175.26(2) 3_675 .
Hg1 Yb1 Se2 Hg1 -132.697(16) 3_675 .
Yb1 Yb1 Se2 Hg1 -82.09(2) 3_675 .
Yb2 Yb1 Se2 Hg1 -171.73(3) 3_675 .
Se5 Hg1 Se2 Yb1 -117.76(3) . .
Se3 Hg1 Se2 Yb1 99.24(2) . .
Se1 Hg1 Se2 Yb1 -7.12(2) . .
Yb1 Hg1 Se2 Yb1 89.10(2) 3_675 .
Se5 Hg1 Se2 Yb1 153.14(3) . 3_675
Se3 Hg1 Se2 Yb1 10.14(2) . 3_675
Se1 Hg1 Se2 Yb1 -96.23(2) . 3_675
Se5 Hg1 Se2 Yb2 -160.38(14) . 3_675
Se3 Hg1 Se2 Yb2 56.62(14) . 3_675
Se1 Hg1 Se2 Yb2 -49.75(15) . 3_675
Yb1 Hg1 Se2 Yb2 46.48(14) 3_675 3_675
Se5 Hg1 Se3 Yb1 -123.31(4) . 3_675
Se1 Hg1 Se3 Yb1 86.47(3) . 3_675
Se2 Hg1 Se3 Yb1 -9.99(2) . 3_675
Se5 Hg1 Se3 Yb2 146.57(4) . .
Se1 Hg1 Se3 Yb2 -3.65(3) . .
Se2 Hg1 Se3 Yb2 -100.10(2) . .
Yb1 Hg1 Se3 Yb2 -90.12(2) 3_675 .
N4 Yb2 Se3 Hg1 177.72(16) . .
N3 Yb2 Se3 Hg1 164.8(14) . .
Se1 Yb2 Se3 Hg1 3.51(3) . .
Se2 Yb2 Se3 Hg1 92.69(2) 3_675 .
Se4B Yb2 Se3 Hg1 -72.7(5) . .
Se4 Yb2 Se3 Hg1 -88.48(3) . .
Yb1 Yb2 Se3 Hg1 89.19(3) 3_675 .
N4 Yb2 Se3 Yb1 88.54(16) . 3_675
N3 Yb2 Se3 Yb1 75.6(14) . 3_675
Se1 Yb2 Se3 Yb1 -85.67(3) . 3_675
Se2 Yb2 Se3 Yb1 3.50(3) 3_675 3_675
Se4B Yb2 Se3 Yb1 -161.9(5) . 3_675
Se4 Yb2 Se3 Yb1 -177.67(3) . 3_675
N2 Yb1 N1 C5 -58.3(6) . .
Se1 Yb1 N1 C5 -144.4(6) . .
Se2 Yb1 N1 C5 117.9(6) . .
Se2 Yb1 N1 C5 -136(10) 3_675 .
Se3 Yb1 N1 C5 27.8(6) 3_675 .
Hg1 Yb1 N1 C5 36.9(7) 3_675 .
Yb1 Yb1 N1 C5 118.7(6) 3_675 .
Yb2 Yb1 N1 C5 72.8(6) 3_675 .
N2 Yb1 N1 C1 129.4(6) . .
Se1 Yb1 N1 C1 43.3(6) . .
Se2 Yb1 N1 C1 -54.5(6) . .
Se2 Yb1 N1 C1 52(10) 3_675 .
Se3 Yb1 N1 C1 -144.6(6) 3_675 .
Hg1 Yb1 N1 C1 -135.4(5) 3_675 .
Yb1 Yb1 N1 C1 -53.6(6) 3_675 .
Yb2 Yb1 N1 C1 -99.6(6) 3_675 .
C5 N1 C1 C2 0.9(12) . .
Yb1 N1 C1 C2 173.6(6) . .
N1 C1 C2 C3 -1.4(14) . .
C1 C2 C3 C4 1.6(14) . .
C2 C3 C4 C5 -1.3(14) . .
C1 N1 C5 C4 -0.6(13) . .
Yb1 N1 C5 C4 -173.1(7) . .
C3 C4 C5 N1 0.9(14) . .
N1 Yb1 N2 C10 145.8(7) . .
Se1 Yb1 N2 C10 -123.5(6) . .
Se2 Yb1 N2 C10 118.5(11) . .
Se2 Yb1 N2 C10 -35.1(6) 3_675 .
Se3 Yb1 N2 C10 57.7(6) 3_675 .
Hg1 Yb1 N2 C10 16.3(6) 3_675 .
Yb1 Yb1 N2 C10 -30.8(8) 3_675 .
Yb2 Yb1 N2 C10 61.2(7) 3_675 .
N1 Yb1 N2 C6 -41.4(6) . .
Se1 Yb1 N2 C6 49.3(6) . .
Se2 Yb1 N2 C6 -68.7(14) . .
Se2 Yb1 N2 C6 137.7(6) 3_675 .
Se3 Yb1 N2 C6 -129.5(6) 3_675 .
Hg1 Yb1 N2 C6 -170.8(6) 3_675 .
Yb1 Yb1 N2 C6 142.0(6) 3_675 .
Yb2 Yb1 N2 C6 -126.0(6) 3_675 .
C10 N2 C6 C7 -0.7(13) . .
Yb1 N2 C6 C7 -173.9(7) . .
N2 C6 C7 C8 1.9(15) . .
C6 C7 C8 C9 -1.4(14) . .
C7 C8 C9 C10 -0.1(14) . .
C6 N2 C10 C9 -0.8(13) . .
Yb1 N2 C10 C9 172.3(7) . .
C8 C9 C10 N2 1.2(14) . .
N4 Yb2 N3 C11 -80.0(7) . .
Se1 Yb2 N3 C11 94.5(7) . .
Se3 Yb2 N3 C11 -67.0(18) . .
Se2 Yb2 N3 C11 5.2(7) 3_675 .
Se4B Yb2 N3 C11 170.7(9) . .
Se4 Yb2 N3 C11 -173.8(7) . .
Yb1 Yb2 N3 C11 2.6(8) 3_675 .
N4 Yb2 N3 C15 108.5(6) . .
Se1 Yb2 N3 C15 -77.0(6) . .
Se3 Yb2 N3 C15 121.5(13) . .
Se2 Yb2 N3 C15 -166.4(6) 3_675 .
Se4B Yb2 N3 C15 -0.9(8) . .
Se4 Yb2 N3 C15 14.7(6) . .
Yb1 Yb2 N3 C15 -168.9(5) 3_675 .
C15 N3 C11 C12 1.4(14) . .
Yb2 N3 C11 C12 -170.3(7) . .
N3 C11 C12 C13 -0.4(16) . .
C11 C12 C13 C14 -1.2(15) . .
C12 C13 C14 C15 1.5(16) . .
C11 N3 C15 C14 -1.0(14) . .
Yb2 N3 C15 C14 171.2(8) . .
C13 C14 C15 N3 -0.4(16) . .
N3 Yb2 N4 C16 45.7(7) . .
Se1 Yb2 N4 C16 10.8(15) . .
Se3 Yb2 N4 C16 -132.9(7) . .
Se2 Yb2 N4 C16 -43.2(7) 3_675 .
Se4B Yb2 N4 C16 137.9(8) . .
Se4 Yb2 N4 C16 135.7(7) . .
Yb1 Yb2 N4 C16 -87.8(7) 3_675 .
N3 Yb2 N4 C20 -132.2(6) . .
Se1 Yb2 N4 C20 -167.0(7) . .
Se3 Yb2 N4 C20 49.3(6) . .
Se2 Yb2 N4 C20 138.9(6) 3_675 .
Se4B Yb2 N4 C20 -40.0(7) . .
Se4 Yb2 N4 C20 -42.1(6) . .
Yb1 Yb2 N4 C20 94.3(6) 3_675 .
C20 N4 C16 C17 3.0(14) . .
Yb2 N4 C16 C17 -174.9(8) . .
N4 C16 C17 C18 1.1(17) . .
C16 C17 C18 C19 -3.9(18) . .
C17 C18 C19 C20 2.6(16) . .
C16 N4 C20 C19 -4.3(13) . .
Yb2 N4 C20 C19 173.7(7) . .
C18 C19 C20 N4 1.5(15) . .
N4 Yb2 Se4 C21 -7.6(3) . .
N3 Yb2 Se4 C21 77.2(3) . .
Se1 Yb2 Se4 C21 164.5(3) . .
Se3 Yb2 Se4 C21 -96.6(3) . .
Se2 Yb2 Se4 C21 34.3(12) 3_675 .
Se4B Yb2 Se4 C21 179.8(15) . .
Yb1 Yb2 Se4 C21 -99.0(3) 3_675 .
Yb2 Se4 C21 C22 -69.5(8) . .
Yb2 Se4 C21 C26 107.9(7) . .
C26 C21 C22 C23 2.5(14) . .
Se4 C21 C22 C23 -179.9(8) . .
C21 C22 C23 C24 -2.3(18) . .
C22 C23 C24 C25 1.0(19) . .
C23 C24 C25 C26 -0.1(18) . .
C24 C25 C26 C21 0.5(18) . .
C22 C21 C26 C25 -1.7(15) . .
Se4 C21 C26 C25 -179.2(9) . .
N4 Yb2 Se4B Se6B 31.5(10) . .
N3 Yb2 Se4B Se6B 117.3(9) . .
Se1 Yb2 Se4B Se6B -156.5(10) . .
Se3 Yb2 Se4B Se6B -57.3(9) . .
Se2 Yb2 Se4B Se6B -144.2(13) 3_675 .
Se4 Yb2 Se4B Se6B 39.3(12) . .
Yb1 Yb2 Se4B Se6B -74.5(12) 3_675 .
Yb2 Se4B Se6B C21B -77(3) . .
Se4B Se6B C21B C22B -3(10) . .
Se4B Se6B C21B C26B 177(10) . .
C26B C21B C22B C23B 0.0 . .
Se6B C21B C22B C23B 180.00(8) . .
C21B C22B C23B C24B 0.00(7) . .
C22B C23B C24B C25B 0.0 . .
C23B C24B C25B C26B 0.00(8) . .
C24B C25B C26B C21B 0.0 . .
C22B C21B C26B C25B 0.0 . .
Se6B C21B C26B C25B 180.00(8) . .
Se3 Hg1 Se5 C27 73.6(3) . .
Se1 Hg1 Se5 C27 -136.8(3) . .
Se2 Hg1 Se5 C27 -37.2(3) . .
Yb1 Hg1 Se5 C27 -5.7(3) 3_675 .
Hg1 Se5 C27 C32 115.0(7) . .
Hg1 Se5 C27 C28 -68.3(7) . .
C32 C27 C28 C29 2.5(14) . .
Se5 C27 C28 C29 -174.2(8) . .
C27 C28 C29 C30 -2.8(16) . .
C28 C29 C30 C31 2.2(16) . .
C29 C30 C31 C32 -1.3(15) . .
C28 C27 C32 C31 -1.6(13) . .
Se5 C27 C32 C31 175.2(7) . .
C30 C31 C32 C27 1.1(15) . .
